data_4133747
loop_
_publ_author_name
'Leung, Ming-Yi'
'Leung, Sammual Yu-Lut'
'Yim, King-Chin'
'Chan, Alan Kwun-Wa'
'Ng, Maggie'
'Yam, Vivian Wing-Wah'

_publ_section_title
;
 Multiresponsive Luminescent Cationic Cyclometalated Gold(III) Amphiphiles
 and Their Supramolecular Assembly.
;
_journal_issue 49
_journal_name_full 'Journal of the American Chemical Society'
_journal_page_first 19466
_journal_page_last 19478
_journal_paper_doi 10.1021/jacs.9b10607
_journal_volume 141
_journal_year 2019
_chemical_formula_moiety 'C29 H26 Au N2, C F3 O3 S, C2 H3 N'
_chemical_formula_sum 'C32 H29 Au F3 N3 O3 S'
_chemical_formula_weight 789.61
_space_group_crystal_system triclinic
_space_group_IT_number 2
_space_group_name_Hall '-P 1'
_space_group_name_H-M_alt 'P -1'
_atom_sites_solution_hydrogens geom
_atom_sites_solution_primary direct
_audit_creation_date 2015-05-29
_audit_creation_method
;
Olex2 1.2
(compiled 2015.01.26 svn.r3150 for OlexSys, GUI svn.r4998)
;
_cell_angle_alpha 92.4420(10)
_cell_angle_beta 99.2230(10)
_cell_angle_gamma 98.6170(10)
_cell_formula_units_Z 2
_cell_length_a 8.3336(4)
_cell_length_b 9.1601(4)
_cell_length_c 19.8551(9)
_cell_measurement_reflns_used 9788
_cell_measurement_temperature 100.0
_cell_measurement_theta_max 27.601
_cell_measurement_theta_min 2.417
_cell_volume 1475.74(12)
_computing_cell_refinement 'SAINT v8.34A (Bruker, 2013)'
_computing_data_collection 'APEX2 (Bruker, 2014)'
_computing_data_reduction 'SAINT v8.34A (Bruker, 2013)'
_computing_molecular_graphics 'Mercury (Macrae et al., 2008)'
_computing_publication_material 'Olex2 (Dolomanov et al., 2009)'
_computing_structure_refinement 'XL (Sheldrick, 2008)'
_computing_structure_solution 'XT (Sheldrick, 2015)'
_diffrn_ambient_temperature 100.0
_diffrn_detector 'Bruker Photon100 CMOS area detector'
_diffrn_detector_area_resol_mean 1024
_diffrn_detector_type 'CMOS area detector'
_diffrn_measured_fraction_theta_full 1.000
_diffrn_measured_fraction_theta_max 0.995
_diffrn_measurement_device 'three-circle diffractometer'
_diffrn_measurement_device_type 'Bruker D8 Venture Photon100'
_diffrn_measurement_method '\f and \w scans'
_diffrn_radiation_monochromator 'mirror optics'
_diffrn_radiation_probe x-ray
_diffrn_radiation_type MoK\a
_diffrn_radiation_wavelength 0.71073
_diffrn_reflns_av_R_equivalents 0.0292
_diffrn_reflns_av_unetI/netI 0.0147
_diffrn_reflns_Laue_measured_fraction_full 1.000
_diffrn_reflns_Laue_measured_fraction_max 0.995
_diffrn_reflns_limit_h_max 10
_diffrn_reflns_limit_h_min -10
_diffrn_reflns_limit_k_max 11
_diffrn_reflns_limit_k_min -11
_diffrn_reflns_limit_l_max 25
_diffrn_reflns_limit_l_min -25
_diffrn_reflns_number 63196
_diffrn_reflns_point_group_measured_fraction_full 1.000
_diffrn_reflns_point_group_measured_fraction_max 0.995
_diffrn_reflns_theta_full 26.000
_diffrn_reflns_theta_max 27.601
_diffrn_reflns_theta_min 2.254
_diffrn_source 'microfocus sealed X-ray tube'
_diffrn_source_target Mo
_diffrn_source_type 'Incoatec I\ms'
_diffrn_standards_number 0
_exptl_absorpt_coefficient_mu 5.113
_exptl_absorpt_correction_T_max 1.0000
_exptl_absorpt_correction_T_min 0.5898
_exptl_absorpt_correction_type multi-scan
_exptl_absorpt_process_details
;
SADABS-2014/5 (Bruker,2014/5) was used for absorption correction.
wR2(int) was 0.1192 before and 0.0448 after correction.
The Ratio of minimum to maximum transmission is 0.5898.
The \l/2 correction factor is 0.00150.
;
_exptl_crystal_colour 'light yellow'
_exptl_crystal_colour_modifier light
_exptl_crystal_colour_primary yellow
_exptl_crystal_density_diffrn 1.777
_exptl_crystal_description prism
_exptl_crystal_F_000 776
_exptl_crystal_recrystallization_method 'The crystal was recrystallized from mixture of acetylnitrile and diethylether.'
_exptl_crystal_size_max 0.450
_exptl_crystal_size_mid 0.174
_exptl_crystal_size_min 0.086
_refine_diff_density_max 0.799
_refine_diff_density_min -1.022
_refine_diff_density_rms 0.098
_refine_ls_extinction_coef 0.00165(13)
_refine_ls_extinction_expression Fc^*^=kFc[1+0.001xFc^2^\l^3^/sin(2\q)]^-1/4^
_refine_ls_extinction_method 'SHELXL-2014/7 (Sheldrick 2014'
_refine_ls_goodness_of_fit_ref 1.047
_refine_ls_hydrogen_treatment constr
_refine_ls_matrix_type full
_refine_ls_number_parameters 393
_refine_ls_number_reflns 6802
_refine_ls_number_restraints 0
_refine_ls_restrained_S_all 1.047
_refine_ls_R_factor_all 0.0161
_refine_ls_R_factor_gt 0.0153
_refine_ls_shift/su_max 0.007
_refine_ls_shift/su_mean 0.000
_refine_ls_structure_factor_coef Fsqd
_refine_ls_weighting_details 'w=1/[\s^2^(Fo^2^)+(0.0179P)^2^+1.9731P] where P=(Fo^2^+2Fc^2^)/3'
_refine_ls_weighting_scheme calc
_refine_ls_wR_factor_gt 0.0379
_refine_ls_wR_factor_ref 0.0385
_reflns_Friedel_coverage 0.000
_reflns_number_gt 6613
_reflns_number_total 6802
_reflns_threshold_expression 'I > 2\s(I)'
_cod_data_source_file ja9b10607_si_002.cif
_cod_data_source_block mo_chem0076_b0ma
_cod_depositor_comments 'Adding full bibliography for 4133746--4133747.cif.'
_cod_database_code 4133747
_shelx_space_group_comment
;
The symmetry employed for this shelxl refinement is uniquely defined
by the following loop, which should always be used as a source of
symmetry information in preference to the above space-group names.
They are only intended as comments.
;
_shelx_estimated_absorpt_t_max 0.668
_shelx_estimated_absorpt_t_min 0.207
_olex2_refinement_description
;
1. Fixed Uiso
 At 1.2 times of:
  All C(H) groups, All C(H,H) groups
 At 1.5 times of:
  All C(H,H,H) groups
2.a Secondary CH2 refined with riding coordinates:
 C26(H26A,H26B)
2.b Aromatic/amide H refined with riding coordinates:
 C2(H2), C3(H3), C4(H4), C5(H5), C8(H8), C9(H9), C10(H10), C13(H13), C14(H14),
 C15(H15), C16(H16), C21(H21), C22(H22), C24(H24), C25(H25)
2.c Idealised Me refined as rotating group:
 C27(H27A,H27B,H27C), C28(H28A,H28B,H28C), C29(H29A,H29B,H29C), C32(H32A,H32B,
 H32C)
;
_shelx_shelxl_version_number 2014/7
_olex2_date_sample_data_collection 2015-05-27
_olex2_date_sample_submission 2015-05-05
_olex2_exptl_crystal_mounting_method
;
The crystal was coated in a thin film of Paraton-N oil and then 
mounted on a Cryoloop.
;
_olex2_submission_original_sample_id YAM-M068OTf
_olex2_submission_special_instructions 'No special instructions were received'

loop_
_space_group_symop_operation_xyz
'x, y, z'
'-x, -y, -z'

loop_
_atom_site_label
_atom_site_type_symbol
_atom_site_fract_x
_atom_site_fract_y
_atom_site_fract_z
_atom_site_U_iso_or_equiv
_atom_site_adp_type
_atom_site_occupancy
_atom_site_site_symmetry_order
_atom_site_calc_flag
_atom_site_refinement_flags_posn
Au1 Au 0.71204(2) 0.05494(2) 0.93013(2) 0.01116(3) Uani 1 1 d .
N1 N 0.6950(2) -0.07996(18) 1.00639(8) 0.0118(3) Uani 1 1 d .
N2 N 0.8116(2) 0.88117(19) 0.65315(9) 0.0153(3) Uani 1 1 d .
C1 C 0.8976(2) 0.1708(2) 1.00310(10) 0.0135(4) Uani 1 1 d .
C2 C 1.0026(3) 0.3031(2) 1.00097(11) 0.0176(4) Uani 1 1 d .
H2 H 0.9950 0.3546 0.9603 0.021 Uiso 1 1 calc R
C3 C 1.1193(3) 0.3608(2) 1.05817(12) 0.0212(4) Uani 1 1 d .
H3 H 1.1880 0.4527 1.0565 0.025 Uiso 1 1 calc R
C4 C 1.1356(3) 0.2856(2) 1.11719(12) 0.0210(4) Uani 1 1 d .
H4 H 1.2162 0.3250 1.1556 0.025 Uiso 1 1 calc R
C5 C 1.0342(3) 0.1527(2) 1.12011(11) 0.0182(4) Uani 1 1 d .
H5 H 1.0464 0.1000 1.1603 0.022 Uiso 1 1 calc R
C6 C 0.9142(2) 0.0960(2) 1.06421(10) 0.0135(4) Uani 1 1 d .
C7 C 0.8013(2) -0.0429(2) 1.06551(9) 0.0134(4) Uani 1 1 d .
C8 C 0.7907(3) -0.1355(2) 1.11877(10) 0.0174(4) Uani 1 1 d .
H8 H 0.8646 -0.1138 1.1609 0.021 Uiso 1 1 calc R
C9 C 0.6705(3) -0.2598(2) 1.10934(11) 0.0190(4) Uani 1 1 d .
H9 H 0.6612 -0.3229 1.1458 0.023 Uiso 1 1 calc R
C10 C 0.5636(3) -0.2941(2) 1.04782(11) 0.0169(4) Uani 1 1 d .
H10 H 0.4815 -0.3797 1.0420 0.020 Uiso 1 1 calc R
C11 C 0.5782(2) -0.2016(2) 0.99484(10) 0.0139(4) Uani 1 1 d .
C12 C 0.4821(2) -0.2171(2) 0.92521(10) 0.0143(4) Uani 1 1 d .
C13 C 0.3593(3) -0.3379(2) 0.90226(12) 0.0192(4) Uani 1 1 d .
H13 H 0.3310 -0.4113 0.9326 0.023 Uiso 1 1 calc R
C14 C 0.2787(3) -0.3501(3) 0.83504(12) 0.0234(5) Uani 1 1 d .
H14 H 0.1966 -0.4332 0.8190 0.028 Uiso 1 1 calc R
C15 C 0.3175(3) -0.2417(3) 0.79125(12) 0.0226(5) Uani 1 1 d .
H15 H 0.2633 -0.2514 0.7450 0.027 Uiso 1 1 calc R
C16 C 0.4363(3) -0.1178(2) 0.81474(11) 0.0175(4) Uani 1 1 d .
H16 H 0.4584 -0.0418 0.7849 0.021 Uiso 1 1 calc R
C17 C 0.5221(2) -0.1046(2) 0.88122(10) 0.0138(4) Uani 1 1 d .
C18 C 0.7264(2) 0.1899(2) 0.85611(10) 0.0158(4) Uani 1 1 d .
C19 C 0.7306(3) 0.2761(2) 0.81280(10) 0.0162(4) Uani 1 1 d .
C20 C 0.7348(3) 0.3846(2) 0.76248(10) 0.0147(4) Uani 1 1 d .
C21 C 0.5976(3) 0.4531(2) 0.74149(11) 0.0172(4) Uani 1 1 d .
H21 H 0.4991 0.4249 0.7593 0.021 Uiso 1 1 calc R
C22 C 0.6040(2) 0.5615(2) 0.69499(10) 0.0166(4) Uani 1 1 d .
H22 H 0.5095 0.6060 0.6807 0.020 Uiso 1 1 calc R
C23 C 0.7479(2) 0.6057(2) 0.66894(10) 0.0143(4) Uani 1 1 d .
C24 C 0.8840(3) 0.5352(2) 0.68841(10) 0.0161(4) Uani 1 1 d .
H24 H 0.9817 0.5624 0.6699 0.019 Uiso 1 1 calc R
C25 C 0.8776(3) 0.4259(2) 0.73448(10) 0.0163(4) Uani 1 1 d .
H25 H 0.9707 0.3785 0.7472 0.020 Uiso 1 1 calc R
C26 C 0.7560(3) 0.7252(2) 0.61931(10) 0.0160(4) Uani 1 1 d .
H26A H 0.6457 0.7207 0.5912 0.019 Uiso 1 1 calc R
H26B H 0.8329 0.7052 0.5881 0.019 Uiso 1 1 calc R
C27 C 0.6969(3) 0.9200(2) 0.69935(11) 0.0212(4) Uani 1 1 d .
H27A H 0.5853 0.9112 0.6731 0.032 Uiso 1 1 calc GR
H27B H 0.7332 1.0219 0.7189 0.032 Uiso 1 1 calc GR
H27C H 0.6968 0.8523 0.7363 0.032 Uiso 1 1 calc GR
C28 C 0.8127(3) 0.9868(2) 0.59741(11) 0.0217(4) Uani 1 1 d .
H28A H 0.8872 0.9616 0.5668 0.033 Uiso 1 1 calc GR
H28B H 0.8504 1.0880 0.6177 0.033 Uiso 1 1 calc GR
H28C H 0.7012 0.9797 0.5714 0.033 Uiso 1 1 calc GR
C29 C 0.9811(3) 0.8945(2) 0.69322(11) 0.0196(4) Uani 1 1 d .
H29A H 0.9810 0.8265 0.7300 0.029 Uiso 1 1 calc GR
H29B H 1.0172 0.9963 0.7130 0.029 Uiso 1 1 calc GR
H29C H 1.0566 0.8696 0.6630 0.029 Uiso 1 1 calc GR
S1 S 0.75237(6) 0.22025(6) 0.44170(3) 0.01650(10) Uani 1 1 d .
F1 F 0.7021(2) 0.28385(18) 0.56573(8) 0.0410(4) Uani 1 1 d .
F2 F 0.6099(3) 0.4239(2) 0.49071(10) 0.0535(5) Uani 1 1 d .
F3 F 0.8670(3) 0.4492(2) 0.52785(11) 0.0607(6) Uani 1 1 d .
O1 O 0.6033(2) 0.1164(2) 0.43556(12) 0.0437(5) Uani 1 1 d .
O2 O 0.7687(3) 0.3096(3) 0.38520(10) 0.0436(5) Uani 1 1 d .
O3 O 0.8989(2) 0.1597(2) 0.46839(9) 0.0319(4) Uani 1 1 d .
C30 C 0.7341(3) 0.3505(3) 0.51022(13) 0.0270(5) Uani 1 1 d .
N3 N 0.7994(3) 0.7582(3) 0.29191(12) 0.0340(5) Uani 1 1 d .
C31 C 0.7684(3) 0.7557(3) 0.34578(14) 0.0294(5) Uani 1 1 d .
C32 C 0.7296(4) 0.7546(4) 0.41484(15) 0.0427(7) Uani 1 1 d .
H32A H 0.6499 0.6663 0.4184 0.064 Uiso 1 1 calc GR
H32B H 0.6824 0.8434 0.4247 0.064 Uiso 1 1 calc GR
H32C H 0.8304 0.7536 0.4478 0.064 Uiso 1 1 calc GR

loop_
_atom_site_aniso_label
_atom_site_aniso_U_11
_atom_site_aniso_U_22
_atom_site_aniso_U_33
_atom_site_aniso_U_23
_atom_site_aniso_U_13
_atom_site_aniso_U_12
Au1 0.01327(4) 0.01072(4) 0.01033(4) 0.00227(3) 0.00282(3) 0.00334(3)
N1 0.0145(8) 0.0115(7) 0.0105(7) 0.0019(6) 0.0036(6) 0.0039(6)
N2 0.0186(8) 0.0147(8) 0.0127(8) 0.0028(6) 0.0034(6) 0.0018(6)
C1 0.0134(9) 0.0117(9) 0.0161(9) -0.0010(7) 0.0028(7) 0.0046(7)
C2 0.0182(10) 0.0133(9) 0.0231(11) 0.0023(8) 0.0060(8) 0.0054(8)
C3 0.0168(10) 0.0123(9) 0.0342(12) -0.0034(9) 0.0049(9) 0.0020(8)
C4 0.0186(10) 0.0192(10) 0.0240(11) -0.0086(8) -0.0005(8) 0.0061(8)
C5 0.0203(10) 0.0195(10) 0.0149(10) -0.0032(8) 0.0006(8) 0.0076(8)
C6 0.0148(9) 0.0136(9) 0.0131(9) -0.0013(7) 0.0027(7) 0.0055(7)
C7 0.0171(9) 0.0146(9) 0.0099(9) 0.0005(7) 0.0027(7) 0.0066(7)
C8 0.0237(10) 0.0187(10) 0.0115(9) 0.0022(8) 0.0031(8) 0.0086(8)
C9 0.0253(11) 0.0183(10) 0.0173(10) 0.0070(8) 0.0095(8) 0.0083(8)
C10 0.0173(9) 0.0143(9) 0.0208(10) 0.0038(8) 0.0080(8) 0.0027(7)
C11 0.0143(9) 0.0123(9) 0.0165(9) 0.0005(7) 0.0051(7) 0.0044(7)
C12 0.0128(9) 0.0139(9) 0.0174(10) -0.0005(7) 0.0038(7) 0.0049(7)
C13 0.0163(9) 0.0150(9) 0.0265(11) 0.0006(8) 0.0029(8) 0.0036(8)
C14 0.0155(10) 0.0213(11) 0.0305(12) -0.0060(9) -0.0027(9) 0.0032(8)
C15 0.0179(10) 0.0294(12) 0.0195(11) -0.0056(9) -0.0036(8) 0.0091(9)
C16 0.0164(9) 0.0224(10) 0.0150(10) 0.0005(8) 0.0023(8) 0.0077(8)
C17 0.0134(9) 0.0155(9) 0.0140(9) -0.0011(7) 0.0040(7) 0.0061(7)
C18 0.0163(9) 0.0163(9) 0.0147(9) 0.0011(8) 0.0022(7) 0.0025(7)
C19 0.0189(10) 0.0147(9) 0.0141(9) 0.0009(8) 0.0020(7) 0.0010(7)
C20 0.0198(10) 0.0118(9) 0.0108(9) 0.0014(7) 0.0007(7) -0.0010(7)
C21 0.0157(9) 0.0179(10) 0.0169(10) 0.0031(8) 0.0025(7) -0.0013(8)
C22 0.0150(9) 0.0172(9) 0.0163(10) 0.0037(8) -0.0005(7) 0.0011(7)
C23 0.0185(9) 0.0136(9) 0.0096(8) 0.0013(7) 0.0007(7) 0.0002(7)
C24 0.0167(9) 0.0165(9) 0.0151(9) 0.0021(8) 0.0037(7) 0.0004(7)
C25 0.0174(9) 0.0154(9) 0.0157(9) 0.0018(7) 0.0007(7) 0.0031(7)
C26 0.0202(10) 0.0146(9) 0.0121(9) 0.0017(7) 0.0022(7) -0.0001(7)
C27 0.0247(11) 0.0212(10) 0.0195(10) 0.0005(8) 0.0075(8) 0.0056(8)
C28 0.0272(11) 0.0177(10) 0.0198(11) 0.0076(8) 0.0033(9) 0.0013(8)
C29 0.0174(10) 0.0222(10) 0.0175(10) 0.0022(8) 0.0017(8) -0.0007(8)
S1 0.0160(2) 0.0224(2) 0.0115(2) 0.00220(19) 0.00182(18) 0.00501(19)
F1 0.0645(11) 0.0374(9) 0.0277(8) 0.0066(7) 0.0198(8) 0.0157(8)
F2 0.0671(13) 0.0504(11) 0.0542(11) 0.0074(9) 0.0138(10) 0.0407(10)
F3 0.0547(12) 0.0530(12) 0.0663(13) -0.0287(10) 0.0233(10) -0.0227(9)
O1 0.0285(10) 0.0430(12) 0.0530(13) -0.0130(10) 0.0026(9) -0.0059(8)
O2 0.0578(13) 0.0567(13) 0.0253(10) 0.0192(9) 0.0148(9) 0.0254(11)
O3 0.0299(9) 0.0447(11) 0.0269(9) 0.0069(8) 0.0063(7) 0.0210(8)
C30 0.0289(12) 0.0229(11) 0.0304(13) 0.0037(9) 0.0086(10) 0.0036(9)
N3 0.0285(11) 0.0383(13) 0.0321(12) 0.0013(10) 0.0056(9) -0.0044(9)
C31 0.0228(11) 0.0264(12) 0.0346(14) 0.0021(10) 0.0010(10) -0.0061(9)
C32 0.0471(17) 0.0461(17) 0.0320(15) 0.0049(13) 0.0087(13) -0.0042(13)

loop_
_atom_type_symbol
_atom_type_description
_atom_type_scat_dispersion_real
_atom_type_scat_dispersion_imag
_atom_type_scat_source
C C 0.0033 0.0016 'International Tables Vol C Tables 4.2.6.8 and 6.1.1.4'
H H 0.0000 0.0000 'International Tables Vol C Tables 4.2.6.8 and 6.1.1.4'
Au Au -2.0133 8.8022 'International Tables Vol C Tables 4.2.6.8 and 6.1.1.4'
F F 0.0171 0.0103 'International Tables Vol C Tables 4.2.6.8 and 6.1.1.4'
N N 0.0061 0.0033 'International Tables Vol C Tables 4.2.6.8 and 6.1.1.4'
O O 0.0106 0.0060 'International Tables Vol C Tables 4.2.6.8 and 6.1.1.4'
S S 0.1246 0.1234 'International Tables Vol C Tables 4.2.6.8 and 6.1.1.4'

loop_
_geom_angle_atom_site_label_1
_geom_angle_atom_site_label_2
_geom_angle_atom_site_label_3
_geom_angle
N1 Au1 C1 81.16(7)
N1 Au1 C17 81.10(7)
C1 Au1 C17 162.25(8)
C18 Au1 N1 178.90(7)
C18 Au1 C1 98.65(8)
C18 Au1 C17 99.10(8)
C7 N1 Au1 117.67(13)
C7 N1 C11 124.70(17)
C11 N1 Au1 117.64(13)
C27 N2 C26 111.32(16)
C27 N2 C28 109.07(17)
C28 N2 C26 107.66(16)
C29 N2 C26 110.34(16)
C29 N2 C27 109.31(16)
C29 N2 C28 109.10(16)
C2 C1 Au1 131.15(16)
C2 C1 C6 118.16(18)
C6 C1 Au1 110.69(14)
C1 C2 H2 119.7
C1 C2 C3 120.5(2)
C3 C2 H2 119.7
C2 C3 H3 119.6
C4 C3 C2 120.7(2)
C4 C3 H3 119.6
C3 C4 H4 120.1
C5 C4 C3 119.7(2)
C5 C4 H4 120.1
C4 C5 H5 119.9
C4 C5 C6 120.2(2)
C6 C5 H5 119.9
C1 C6 C7 117.25(17)
C5 C6 C1 120.66(19)
C5 C6 C7 122.09(18)
N1 C7 C6 113.22(17)
N1 C7 C8 118.23(18)
C8 C7 C6 128.54(18)
C7 C8 H8 120.6
C9 C8 C7 118.78(19)
C9 C8 H8 120.6
C8 C9 H9 119.4
C8 C9 C10 121.27(19)
C10 C9 H9 119.4
C9 C10 H10 120.5
C9 C10 C11 119.02(19)
C11 C10 H10 120.5
N1 C11 C10 117.98(18)
N1 C11 C12 113.34(17)
C10 C11 C12 128.68(19)
C13 C12 C11 122.31(19)
C13 C12 C17 120.75(19)
C17 C12 C11 116.92(18)
C12 C13 H13 120.2
C14 C13 C12 119.7(2)
C14 C13 H13 120.2
C13 C14 H14 119.9
C15 C14 C13 120.2(2)
C15 C14 H14 119.9
C14 C15 H15 119.9
C14 C15 C16 120.3(2)
C16 C15 H15 119.9
C15 C16 H16 119.6
C17 C16 C15 120.7(2)
C17 C16 H16 119.6
C12 C17 Au1 110.99(14)
C16 C17 Au1 130.70(16)
C16 C17 C12 118.29(19)
C19 C18 Au1 176.73(19)
C18 C19 C20 177.7(2)
C21 C20 C19 120.76(19)
C21 C20 C25 118.64(18)
C25 C20 C19 120.59(19)
C20 C21 H21 119.7
C22 C21 C20 120.62(19)
C22 C21 H21 119.7
C21 C22 H22 119.7
C21 C22 C23 120.61(19)
C23 C22 H22 119.7
C22 C23 C24 119.02(18)
C22 C23 C26 120.71(18)
C24 C23 C26 120.26(18)
C23 C24 H24 119.8
C25 C24 C23 120.48(19)
C25 C24 H24 119.8
C20 C25 H25 119.7
C24 C25 C20 120.57(19)
C24 C25 H25 119.7
N2 C26 H26A 108.7
N2 C26 H26B 108.7
C23 C26 N2 114.09(16)
C23 C26 H26A 108.7
C23 C26 H26B 108.7
H26A C26 H26B 107.6
N2 C27 H27A 109.5
N2 C27 H27B 109.5
N2 C27 H27C 109.5
H27A C27 H27B 109.5
H27A C27 H27C 109.5
H27B C27 H27C 109.5
N2 C28 H28A 109.5
N2 C28 H28B 109.5
N2 C28 H28C 109.5
H28A C28 H28B 109.5
H28A C28 H28C 109.5
H28B C28 H28C 109.5
N2 C29 H29A 109.5
N2 C29 H29B 109.5
N2 C29 H29C 109.5
H29A C29 H29B 109.5
H29A C29 H29C 109.5
H29B C29 H29C 109.5
O1 S1 O3 113.76(13)
O1 S1 C30 102.97(12)
O2 S1 O1 116.14(14)
O2 S1 O3 114.45(12)
O2 S1 C30 103.96(12)
O3 S1 C30 103.33(11)
F1 C30 S1 112.27(17)
F1 C30 F2 106.6(2)
F2 C30 S1 110.12(18)
F3 C30 S1 112.47(18)
F3 C30 F1 108.0(2)
F3 C30 F2 107.1(2)
N3 C31 C32 179.3(3)
C31 C32 H32A 109.5
C31 C32 H32B 109.5
C31 C32 H32C 109.5
H32A C32 H32B 109.5
H32A C32 H32C 109.5
H32B C32 H32C 109.5

loop_
_geom_bond_atom_site_label_1
_geom_bond_atom_site_label_2
_geom_bond_distance
Au1 N1 2.0038(16)
Au1 C1 2.068(2)
Au1 C17 2.068(2)
Au1 C18 1.967(2)
N1 C7 1.349(2)
N1 C11 1.350(3)
N2 C26 1.526(3)
N2 C27 1.496(3)
N2 C28 1.501(3)
N2 C29 1.491(3)
C1 C2 1.391(3)
C1 C6 1.416(3)
C2 H2 0.9500
C2 C3 1.398(3)
C3 H3 0.9500
C3 C4 1.383(3)
C4 H4 0.9500
C4 C5 1.383(3)
C5 H5 0.9500
C5 C6 1.394(3)
C6 C7 1.469(3)
C7 C8 1.389(3)
C8 H8 0.9500
C8 C9 1.384(3)
C9 H9 0.9500
C9 C10 1.385(3)
C10 H10 0.9500
C10 C11 1.388(3)
C11 C12 1.472(3)
C12 C13 1.396(3)
C12 C17 1.415(3)
C13 H13 0.9500
C13 C14 1.387(3)
C14 H14 0.9500
C14 C15 1.384(4)
C15 H15 0.9500
C15 C16 1.398(3)
C16 H16 0.9500
C16 C17 1.388(3)
C18 C19 1.193(3)
C19 C20 1.440(3)
C20 C21 1.399(3)
C20 C25 1.401(3)
C21 H21 0.9500
C21 C22 1.385(3)
C22 H22 0.9500
C22 C23 1.393(3)
C23 C24 1.398(3)
C23 C26 1.505(3)
C24 H24 0.9500
C24 C25 1.386(3)
C25 H25 0.9500
C26 H26A 0.9900
C26 H26B 0.9900
C27 H27A 0.9800
C27 H27B 0.9800
C27 H27C 0.9800
C28 H28A 0.9800
C28 H28B 0.9800
C28 H28C 0.9800
C29 H29A 0.9800
C29 H29B 0.9800
C29 H29C 0.9800
S1 O1 1.432(2)
S1 O2 1.4286(19)
S1 O3 1.4492(17)
S1 C30 1.811(3)
F1 C30 1.327(3)
F2 C30 1.333(3)
F3 C30 1.310(3)
N3 C31 1.140(4)
C31 C32 1.458(4)
C32 H32A 0.9800
C32 H32B 0.9800
C32 H32C 0.9800

loop_
_geom_torsion_atom_site_label_1
_geom_torsion_atom_site_label_2
_geom_torsion_atom_site_label_3
_geom_torsion_atom_site_label_4
_geom_torsion
Au1 N1 C7 C6 0.8(2)
Au1 N1 C7 C8 179.98(14)
Au1 N1 C11 C10 -178.80(14)
Au1 N1 C11 C12 1.3(2)
Au1 C1 C2 C3 179.38(15)
Au1 C1 C6 C5 178.80(15)
Au1 C1 C6 C7 -0.7(2)
N1 C7 C8 C9 -1.0(3)
N1 C11 C12 C13 177.80(18)
N1 C11 C12 C17 -0.8(3)
C1 C2 C3 C4 1.8(3)
C1 C6 C7 N1 0.0(2)
C1 C6 C7 C8 -179.13(19)
C2 C1 C6 C5 -0.9(3)
C2 C1 C6 C7 179.57(18)
C2 C3 C4 C5 -0.8(3)
C3 C4 C5 C6 -1.0(3)
C4 C5 C6 C1 2.0(3)
C4 C5 C6 C7 -178.59(19)
C5 C6 C7 N1 -179.48(18)
C5 C6 C7 C8 1.4(3)
C6 C1 C2 C3 -0.9(3)
C6 C7 C8 C9 178.07(19)
C7 N1 C11 C10 1.4(3)
C7 N1 C11 C12 -178.46(17)
C7 C8 C9 C10 1.1(3)
C8 C9 C10 C11 0.1(3)
C9 C10 C11 N1 -1.3(3)
C9 C10 C11 C12 178.54(19)
C10 C11 C12 C13 -2.1(3)
C10 C11 C12 C17 179.3(2)
C11 N1 C7 C6 -179.45(17)
C11 N1 C7 C8 -0.2(3)
C11 C12 C13 C14 -176.69(19)
C11 C12 C17 Au1 0.0(2)
C11 C12 C17 C16 178.51(18)
C12 C13 C14 C15 -1.3(3)
C13 C12 C17 Au1 -178.67(15)
C13 C12 C17 C16 -0.2(3)
C13 C14 C15 C16 -1.1(3)
C14 C15 C16 C17 2.8(3)
C15 C16 C17 Au1 175.96(16)
C15 C16 C17 C12 -2.2(3)
C17 C12 C13 C14 1.9(3)
C19 C20 C21 C22 177.55(19)
C19 C20 C25 C24 -177.02(19)
C20 C21 C22 C23 -0.8(3)
C21 C20 C25 C24 1.8(3)
C21 C22 C23 C24 2.4(3)
C21 C22 C23 C26 -178.99(19)
C22 C23 C24 C25 -1.8(3)
C22 C23 C26 N2 89.6(2)
C23 C24 C25 C20 -0.2(3)
C24 C23 C26 N2 -91.8(2)
C25 C20 C21 C22 -1.2(3)
C26 C23 C24 C25 179.53(18)
C27 N2 C26 C23 -60.3(2)
C28 N2 C26 C23 -179.76(17)
C29 N2 C26 C23 61.3(2)
O1 S1 C30 F1 52.5(2)
O1 S1 C30 F2 -66.1(2)
O1 S1 C30 F3 174.6(2)
O2 S1 C30 F1 174.03(19)
O2 S1 C30 F2 55.5(2)
O2 S1 C30 F3 -63.9(2)
O3 S1 C30 F1 -66.2(2)
O3 S1 C30 F2 175.29(18)
O3 S1 C30 F3 56.0(2)
